data_2230092
loop_
_publ_author_name
'Qiu, Jing-Bo'
'Yin, Bing-Zhu'

_publ_section_title
;
 4-(Diethylamino)salicylaldehyde azine
;
_journal_coeditor_code NG5147
_journal_issue 5
_journal_name_full 'Acta Crystallographica Section E'
_journal_page_first o1092
_journal_paper_doi 10.1107/S1600536811013237
_journal_volume 67
_journal_year 2011
_chemical_formula_iupac 'C22 H30 N4 O2'
_chemical_formula_moiety 'C22 H30 N4 O2'
_chemical_formula_sum 'C22 H30 N4 O2'
_chemical_formula_weight 382.50
_chemical_name_common
;
4-(Diethylamino)salicylaldehyde azine
;
_chemical_name_systematic
;
4-(Diethylamino)-2-hydroxybenzaldehyde azine
;
_space_group_IT_number 14
_symmetry_cell_setting monoclinic
_symmetry_space_group_name_Hall '-P 2ybc'
_symmetry_space_group_name_H-M 'P 1 21/c 1'
_atom_sites_solution_hydrogens geom
_atom_sites_solution_primary direct
_atom_sites_solution_secondary difmap
_cell_angle_alpha 90.00
_cell_angle_beta 103.57(2)
_cell_angle_gamma 90.00
_cell_formula_units_Z 2
_cell_length_a 8.736(5)
_cell_length_b 7.809(5)
_cell_length_c 16.122(10)
_cell_measurement_reflns_used 5162
_cell_measurement_temperature 290(2)
_cell_measurement_theta_max 27.66
_cell_measurement_theta_min 3.10
_cell_volume 1069.1(11)
_computing_cell_refinement 'RAPID-AUTO (Rigaku Corporation, 1998)'
_computing_data_collection 'RAPID-AUTO (Rigaku Corporation, 1998)'
_computing_data_reduction 'CrystalStructure (Rigaku/MSC and Rigaku Corporation, 2002)'
_computing_molecular_graphics 'PLATON (Spek, 2009)'
_computing_publication_material 'SHELXL97 (Sheldrick, 2008)'
_computing_structure_refinement 'SHELXL97 (Sheldrick, 2008)'
_computing_structure_solution 'SHELXS97 (Sheldrick, 2008)'
_diffrn_ambient_temperature 290(2)
_diffrn_measured_fraction_theta_full 0.996
_diffrn_measured_fraction_theta_max 0.996
_diffrn_measurement_device_type 'Rigaku R-AXIS RAPID'
_diffrn_measurement_method '\w scans'
_diffrn_radiation_monochromator graphite
_diffrn_radiation_source 'fine-focus sealed tube'
_diffrn_radiation_type MoK\a
_diffrn_radiation_wavelength 0.71073
_diffrn_reflns_av_R_equivalents 0.0456
_diffrn_reflns_av_sigmaI/netI 0.0420
_diffrn_reflns_limit_h_max 11
_diffrn_reflns_limit_h_min -11
_diffrn_reflns_limit_k_max 10
_diffrn_reflns_limit_k_min -10
_diffrn_reflns_limit_l_max 20
_diffrn_reflns_limit_l_min -20
_diffrn_reflns_number 9903
_diffrn_reflns_theta_full 27.48
_diffrn_reflns_theta_max 27.48
_diffrn_reflns_theta_min 3.10
_diffrn_standards_decay_% 0
_diffrn_standards_interval_count 0
_diffrn_standards_interval_time 0
_diffrn_standards_number 0
_exptl_absorpt_coefficient_mu 0.078
_exptl_absorpt_correction_T_max 0.9907
_exptl_absorpt_correction_T_min 0.9884
_exptl_absorpt_correction_type multi-scan
_exptl_absorpt_process_details '(ABSCOR; Higashi, 1995)'
_exptl_crystal_colour yellow
_exptl_crystal_density_diffrn 1.188
_exptl_crystal_density_method 'not measured'
_exptl_crystal_description block
_exptl_crystal_F_000 412
_exptl_crystal_size_max 0.15
_exptl_crystal_size_mid 0.14
_exptl_crystal_size_min 0.12
_refine_diff_density_max 0.450
_refine_diff_density_min -0.250
_refine_ls_extinction_method none
_refine_ls_goodness_of_fit_ref 1.096
_refine_ls_hydrogen_treatment constr
_refine_ls_matrix_type full
_refine_ls_number_parameters 129
_refine_ls_number_reflns 2431
_refine_ls_number_restraints 1
_refine_ls_restrained_S_all 1.095
_refine_ls_R_factor_all 0.1379
_refine_ls_R_factor_gt 0.0739
_refine_ls_shift/su_max 0.003
_refine_ls_shift/su_mean 0.001
_refine_ls_structure_factor_coef Fsqd
_refine_ls_weighting_details 'calc w=1/[\s^2^(Fo^2^)+(0.0919P)^2^+0.3133P] where P=(Fo^2^+2Fc^2^)/3'
_refine_ls_weighting_scheme calc
_refine_ls_wR_factor_gt 0.1956
_refine_ls_wR_factor_ref 0.2284
_reflns_number_gt 1227
_reflns_number_total 2431
_reflns_threshold_expression >2sigma(I)
_cod_data_source_file ng5147.cif
_cod_data_source_block I
_cod_original_sg_symbol_H-M 'P 21/c'
_cod_database_code 2230092
_cod_database_fobs_code 2230092

loop_
_symmetry_equiv_pos_as_xyz
'x, y, z'
'-x, y+1/2, -z+1/2'
'-x, -y, -z'
'x, -y-1/2, z-1/2'

loop_
_atom_site_type_symbol
_atom_site_label
_atom_site_fract_x
_atom_site_fract_y
_atom_site_fract_z
_atom_site_U_iso_or_equiv
_atom_site_adp_type
_atom_site_calc_flag
_atom_site_refinement_flags
_atom_site_occupancy
_atom_site_disorder_assembly
_atom_site_disorder_group
O O1 0.2021(2) 0.6394(3) 0.57469(13) 0.0809(8) Uani d D 1 . .
H H1 0.2663 0.6244 0.5433 0.121 Uiso d RD 1 . .
C C1 0.4983(3) 0.4599(4) 0.60317(18) 0.0556(7) Uani d . 1 . .
H H1A 0.5914 0.3972 0.6165 0.067 Uiso calc R 1 . .
C C2 0.4129(3) 0.4858(3) 0.66828(16) 0.0489(7) Uani d . 1 . .
C C3 0.4698(3) 0.4235(4) 0.75059(18) 0.0602(8) Uani d . 1 . .
H H3 0.5638 0.3624 0.7625 0.072 Uiso calc R 1 . .
C C4 0.3937(3) 0.4480(4) 0.81492(18) 0.0653(9) Uani d . 1 . .
H H4 0.4360 0.4031 0.8688 0.078 Uiso calc R 1 . .
C C5 0.2503(3) 0.5418(4) 0.79966(18) 0.0575(7) Uani d . 1 . .
C C6 0.1898(3) 0.5998(4) 0.71712(17) 0.0558(7) Uani d . 1 . .
H H6 0.0939 0.6573 0.7048 0.067 Uiso calc R 1 . .
C C7 0.2678(3) 0.5745(4) 0.65257(17) 0.0537(7) Uani d . 1 . .
C C8 0.2343(5) 0.5030(6) 0.9510(2) 0.0878(11) Uani d . 1 . .
H H8A 0.3481 0.5128 0.9679 0.105 Uiso calc R 1 . .
H H8B 0.1906 0.5672 0.9915 0.105 Uiso calc R 1 . .
C C9 0.1893(5) 0.3226(6) 0.9530(3) 0.1028(14) Uani d . 1 . .
H H9A 0.0770 0.3142 0.9441 0.154 Uiso calc R 1 . .
H H9B 0.2387 0.2742 1.0074 0.154 Uiso calc R 1 . .
H H9C 0.2226 0.2614 0.9086 0.154 Uiso calc R 1 . .
C C10 0.0357(4) 0.6857(5) 0.8511(2) 0.0735(9) Uani d . 1 . .
H H10A 0.0461 0.7776 0.8123 0.088 Uiso calc R 1 . .
H H10B 0.0312 0.7373 0.9052 0.088 Uiso calc R 1 . .
C C11 -0.1157(4) 0.5939(5) 0.8161(2) 0.0858(11) Uani d . 1 . .
H H11A -0.1144 0.5460 0.7615 0.129 Uiso calc R 1 . .
H H11B -0.2018 0.6729 0.8100 0.129 Uiso calc R 1 . .
H H11C -0.1283 0.5038 0.8545 0.129 Uiso calc R 1 . .
N N1 0.4511(3) 0.5198(3) 0.52728(15) 0.0589(7) Uani d . 1 . .
N N2 0.1766(3) 0.5765(4) 0.86429(15) 0.0752(8) Uani d . 1 . .

loop_
_atom_site_aniso_label
_atom_site_aniso_U_11
_atom_site_aniso_U_22
_atom_site_aniso_U_33
_atom_site_aniso_U_12
_atom_site_aniso_U_13
_atom_site_aniso_U_23
O1 0.0839(14) 0.1066(19) 0.0616(13) 0.0420(13) 0.0362(11) 0.0333(12)
C1 0.0554(15) 0.0532(17) 0.0651(18) 0.0019(13) 0.0280(13) 0.0001(13)
C2 0.0482(14) 0.0504(16) 0.0521(15) -0.0016(12) 0.0197(11) 0.0012(12)
C3 0.0454(14) 0.076(2) 0.0619(18) 0.0117(13) 0.0182(13) 0.0085(15)
C4 0.0519(15) 0.097(2) 0.0484(16) 0.0105(16) 0.0142(12) 0.0101(15)
C5 0.0505(14) 0.0707(19) 0.0569(17) 0.0039(13) 0.0242(13) 0.0042(14)
C6 0.0525(14) 0.0620(18) 0.0581(16) 0.0110(13) 0.0235(13) 0.0091(14)
C7 0.0560(15) 0.0550(17) 0.0549(16) 0.0075(13) 0.0227(13) 0.0111(13)
C8 0.084(2) 0.115(3) 0.074(2) 0.002(2) 0.0365(19) -0.009(2)
C9 0.101(3) 0.114(4) 0.103(3) 0.019(3) 0.043(2) 0.009(2)
C10 0.075(2) 0.083(2) 0.072(2) 0.0104(18) 0.0374(17) -0.0018(17)
C11 0.079(2) 0.091(3) 0.094(3) 0.009(2) 0.0336(19) 0.007(2)
N1 0.0643(14) 0.0606(15) 0.0616(15) 0.0027(12) 0.0345(11) 0.0032(12)
N2 0.0708(16) 0.108(2) 0.0548(15) 0.0222(15) 0.0301(12) 0.0097(14)

loop_
_atom_type_symbol
_atom_type_description
_atom_type_scat_dispersion_real
_atom_type_scat_dispersion_imag
_atom_type_scat_source
C C 0.0033 0.0016 'International Tables Vol C Tables 4.2.6.8 and 6.1.1.4'
H H 0.0000 0.0000 'International Tables Vol C Tables 4.2.6.8 and 6.1.1.4'
N N 0.0061 0.0033 'International Tables Vol C Tables 4.2.6.8 and 6.1.1.4'
O O 0.0106 0.0060 'International Tables Vol C Tables 4.2.6.8 and 6.1.1.4'

loop_
_geom_angle_atom_site_label_1
_geom_angle_atom_site_label_2
_geom_angle_atom_site_label_3
_geom_angle_site_symmetry_1
_geom_angle_site_symmetry_3
_geom_angle
_geom_angle_publ_flag
C7 O1 H1 . . 107.9 ?
N1 C1 C2 . . 122.6(3) ?
N1 C1 H1A . . 118.7 ?
C2 C1 H1A . . 118.7 ?
C3 C2 C7 . . 116.6(2) ?
C3 C2 C1 . . 121.1(2) ?
C7 C2 C1 . . 122.3(2) ?
C4 C3 C2 . . 123.0(3) ?
C4 C3 H3 . . 118.5 ?
C2 C3 H3 . . 118.5 ?
C3 C4 C5 . . 120.3(3) ?
C3 C4 H4 . . 119.8 ?
C5 C4 H4 . . 119.8 ?
N2 C5 C6 . . 121.5(2) ?
N2 C5 C4 . . 121.4(3) ?
C6 C5 C4 . . 117.1(2) ?
C7 C6 C5 . . 122.0(2) ?
C7 C6 H6 . . 119.0 ?
C5 C6 H6 . . 119.0 ?
O1 C7 C6 . . 117.9(2) ?
O1 C7 C2 . . 121.2(2) ?
C6 C7 C2 . . 120.9(2) ?
C9 C8 N2 . . 111.0(3) ?
C9 C8 H8A . . 109.4 ?
N2 C8 H8A . . 109.4 ?
C9 C8 H8B . . 109.4 ?
N2 C8 H8B . . 109.4 ?
H8A C8 H8B . . 108.0 ?
C8 C9 H9A . . 109.5 ?
C8 C9 H9B . . 109.5 ?
H9A C9 H9B . . 109.5 ?
C8 C9 H9C . . 109.5 ?
H9A C9 H9C . . 109.5 ?
H9B C9 H9C . . 109.5 ?
N2 C10 C11 . . 114.4(3) ?
N2 C10 H10A . . 108.7 ?
C11 C10 H10A . . 108.7 ?
N2 C10 H10B . . 108.7 ?
C11 C10 H10B . . 108.7 ?
H10A C10 H10B . . 107.6 ?
C10 C11 H11A . . 109.5 ?
C10 C11 H11B . . 109.5 ?
H11A C11 H11B . . 109.5 ?
C10 C11 H11C . . 109.5 ?
H11A C11 H11C . . 109.5 ?
H11B C11 H11C . . 109.5 ?
C1 N1 N1 . 3_666 114.3(3) ?
C5 N2 C10 . . 122.0(2) ?
C5 N2 C8 . . 121.4(3) ?
C10 N2 C8 . . 116.6(2) ?

loop_
_geom_bond_atom_site_label_1
_geom_bond_atom_site_label_2
_geom_bond_site_symmetry_2
_geom_bond_distance
_geom_bond_publ_flag
O1 C7 . 1.351(3) ?
O1 H1 . 0.8461 ?
C1 N1 . 1.284(4) ?
C1 C2 . 1.438(4) ?
C1 H1A . 0.9300 ?
C2 C3 . 1.391(4) ?
C2 C7 . 1.414(4) ?
C3 C4 . 1.371(4) ?
C3 H3 . 0.9300 ?
C4 C5 . 1.422(4) ?
C4 H4 . 0.9300 ?
C5 N2 . 1.374(3) ?
C5 C6 . 1.387(4) ?
C6 C7 . 1.386(3) ?
C6 H6 . 0.9300 ?
C8 C9 . 1.465(6) ?
C8 N2 . 1.486(4) ?
C8 H8A . 0.9700 ?
C8 H8B . 0.9700 ?
C9 H9A . 0.9600 ?
C9 H9B . 0.9600 ?
C9 H9C . 0.9600 ?
C10 N2 . 1.471(4) ?
C10 C11 . 1.494(5) ?
C10 H10A . 0.9700 ?
C10 H10B . 0.9700 ?
C11 H11A . 0.9600 ?
C11 H11B . 0.9600 ?
C11 H11C . 0.9600 ?
N1 N1 3_666 1.397(4) ?

loop_
_geom_hbond_atom_site_label_D
_geom_hbond_atom_site_label_H
_geom_hbond_atom_site_label_A
_geom_hbond_site_symmetry_A
_geom_hbond_distance_DH
_geom_hbond_distance_HA
_geom_hbond_distance_DA
_geom_hbond_angle_DHA
C8 H8B O1 4_576 0.97 2.64 3.481(5) 145
O1 H1 N1 . 0.85 1.88 2.640(3) 149
